data_1506797
loop_
_publ_author_name
'Phillips, Tim'
'Haq, Ihtshamul'
'Meijer, Anthony J. H. M.'
'Adams, Harry'
'Soutar, Ian'
'Swanson, Linda'
'Sykes, Matthew J.'
'Thomas, Jim A.'

_publ_section_title
;
 DNA binding of an organic dppz-based intercalator.
;
_journal_issue 43
_journal_name_full Biochemistry
_journal_page_first 13657
_journal_page_last 13665
_journal_paper_doi 10.1021/bi049146r
_journal_volume 43
_journal_year 2004
_chemical_formula_sum 'C19 H14 N4 O'
_chemical_formula_weight 314.34
_chemical_name_systematic
; 
 ? 
;
_space_group_IT_number 14
_symmetry_cell_setting monoclinic
_symmetry_space_group_name_Hall '-P 2yn'
_symmetry_space_group_name_H-M 'P 1 21/n 1'
_atom_sites_solution_hydrogens geom
_atom_sites_solution_primary direct
_atom_sites_solution_secondary difmap
_audit_creation_method SHELXL-97
_cell_angle_alpha 90.00
_cell_angle_beta 95.149(6)
_cell_angle_gamma 90.00
_cell_formula_units_Z 4
_cell_length_a 4.5905(12)
_cell_length_b 12.887(4)
_cell_length_c 25.030(7)
_cell_measurement_reflns_used 2021
_cell_measurement_temperature 150(2)
_cell_measurement_theta_max 56.301
_cell_measurement_theta_min 4.546
_cell_volume 1474.7(7)
_computing_cell_refinement 'Bruker SMART'
_computing_data_collection 'Bruker SMART'
_computing_data_reduction 'Bruker SHELXTL'
_computing_molecular_graphics 'Bruker SHELXTL'
_computing_publication_material 'Bruker SHELXTL'
_computing_structure_refinement 'SHELXL-97 (Sheldrick, 1997)'
_computing_structure_solution 'SHELXS-97 (Sheldrick, 1990)'
_diffrn_ambient_temperature 150(2)
_diffrn_measured_fraction_theta_full 0.961
_diffrn_measured_fraction_theta_max 0.961
_diffrn_measurement_device_type 'CCD area detector'
_diffrn_measurement_method 'phi and omega scans'
_diffrn_radiation_monochromator graphite
_diffrn_radiation_source 'fine-focus sealed tube'
_diffrn_radiation_type MoK\a
_diffrn_radiation_wavelength 0.71073
_diffrn_reflns_av_R_equivalents 0.2143
_diffrn_reflns_av_sigmaI/netI 0.1751
_diffrn_reflns_limit_h_max 5
_diffrn_reflns_limit_h_min -6
_diffrn_reflns_limit_k_max 17
_diffrn_reflns_limit_k_min -15
_diffrn_reflns_limit_l_max 25
_diffrn_reflns_limit_l_min -32
_diffrn_reflns_number 9046
_diffrn_reflns_theta_full 28.33
_diffrn_reflns_theta_max 28.33
_diffrn_reflns_theta_min 1.63
_exptl_absorpt_coefficient_mu 0.092
_exptl_absorpt_correction_T_max 0.9891
_exptl_absorpt_correction_T_min 0.9556
_exptl_absorpt_correction_type empirical
_exptl_absorpt_process_details SADABS
_exptl_crystal_colour colourless
_exptl_crystal_density_diffrn 1.416
_exptl_crystal_density_method 'not measured'
_exptl_crystal_description needle
_exptl_crystal_F_000 656
_exptl_crystal_size_max 0.50
_exptl_crystal_size_mid 0.12
_exptl_crystal_size_min 0.12
_refine_diff_density_max 0.412
_refine_diff_density_min -0.377
_refine_diff_density_rms 0.092
_refine_ls_extinction_method none
_refine_ls_goodness_of_fit_ref 0.936
_refine_ls_hydrogen_treatment mixed
_refine_ls_matrix_type full
_refine_ls_number_parameters 219
_refine_ls_number_reflns 3521
_refine_ls_number_restraints 0
_refine_ls_restrained_S_all 0.936
_refine_ls_R_factor_all 0.1281
_refine_ls_R_factor_gt 0.0792
_refine_ls_shift/su_max 0.000
_refine_ls_shift/su_mean 0.000
_refine_ls_structure_factor_coef Fsqd
_refine_ls_weighting_details 'calc w=1/[\s^2^(Fo^2^)+(0.1224P)^2^+0.0000P] where P=(Fo^2^+2Fc^2^)/3'
_refine_ls_weighting_scheme calc
_refine_ls_wR_factor_gt 0.2028
_refine_ls_wR_factor_ref 0.2402
_reflns_number_gt 1928
_reflns_number_total 3521
_reflns_threshold_expression >2sigma(I)
_cod_data_source_file bi049146rsi20040428_100934.cif
_cod_data_source_block iah126m_data_IAH126m
_cod_depositor_comments
;
The following automatic conversions were performed:

'_symmetry_cell_setting' value 'Monoclinic' changed to 'monoclinic'
according to /home/saulius/struct/CIF-dictionaries/cif_core.dic
dictionary named 'cif_core.dic' version 2.4.1 from
2010-06-29.

'_exptl_absorpt_correction_type' value 'Empirical'
changed to 'empirical' according to
/home/saulius/struct/CIF-dictionaries/cif_core.dic dictionary named
'cif_core.dic' version 2.4.1 from 2010-06-29.

Automatic conversion script
Id: cif_fix_values 1715 2011-07-08 13:25:40Z adriana 
;
_cod_original_sg_symbol_H-M P2(1)/n
_cod_database_code 1506797

loop_
_symmetry_equiv_pos_as_xyz
'x, y, z'
'-x+1/2, y+1/2, -z+1/2'
'-x, -y, -z'
'x-1/2, -y-1/2, z-1/2'

loop_
_atom_site_label
_atom_site_type_symbol
_atom_site_fract_x
_atom_site_fract_y
_atom_site_fract_z
_atom_site_U_iso_or_equiv
_atom_site_adp_type
_atom_site_occupancy
_atom_site_symmetry_multiplicity
_atom_site_calc_flag
_atom_site_refinement_flags
N1 N 1.3357(4) 0.87231(17) 0.20621(9) 0.0293(5) Uani 1 1 d .
N2 N 0.5963(4) 0.86545(15) 0.05725(8) 0.0254(5) Uani 1 1 d .
N3 N 0.7292(4) 0.65437(16) 0.04016(8) 0.0251(5) Uani 1 1 d .
N4 N 1.4701(4) 0.67083(17) 0.18911(9) 0.0295(5) Uani 1 1 d .
C1 C 1.2709(5) 0.9708(2) 0.21430(11) 0.0330(6) Uani 1 1 d .
H1 H 1.3779 1.0060 0.2431 0.040 Uiso 1 1 calc R
C2 C 1.0576(5) 1.0264(2) 0.18362(11) 0.0325(6) Uani 1 1 d .
H2 H 1.0215 1.0972 0.1911 0.039 Uiso 1 1 calc R
C3 C 0.8998(5) 0.97596(19) 0.14209(10) 0.0282(6) Uani 1 1 d .
H3 H 0.7506 1.0114 0.1205 0.034 Uiso 1 1 calc R
C4 C 0.9617(5) 0.87218(18) 0.13205(10) 0.0241(5) Uani 1 1 d .
C5 C 0.8023(5) 0.81564(18) 0.08798(10) 0.0224(5) Uani 1 1 d .
C6 C 0.4536(5) 0.81029(18) 0.01697(10) 0.0235(5) Uani 1 1 d .
C7 C 0.2320(5) 0.8594(2) -0.01757(11) 0.0300(6) Uani 1 1 d .
H7 H 0.1851 0.9302 -0.0123 0.036 Uiso 1 1 calc R
C8 C 0.0874(5) 0.8046(2) -0.05828(11) 0.0313(6) Uani 1 1 d .
H8 H -0.0598 0.8378 -0.0813 0.038 Uiso 1 1 calc R
C9 C 0.1533(5) 0.6989(2) -0.06672(11) 0.0322(6) Uani 1 1 d .
H9 H 0.0516 0.6621 -0.0955 0.039 Uiso 1 1 calc R
C10 C 0.3620(5) 0.6497(2) -0.03376(10) 0.0294(6) Uani 1 1 d .
H10 H 0.4027 0.5784 -0.0394 0.035 Uiso 1 1 calc R
C11 C 0.5182(5) 0.70417(19) 0.00874(10) 0.0240(5) Uani 1 1 d .
C12 C 0.8711(4) 0.70944(18) 0.07891(10) 0.0226(5) Uani 1 1 d .
C13 C 1.1043(4) 0.65913(19) 0.11366(10) 0.0230(5) Uani 1 1 d .
C14 C 1.1804(5) 0.5560(2) 0.10547(11) 0.0289(6) Uani 1 1 d .
H14 H 1.0837 0.5168 0.0770 0.035 Uiso 1 1 calc R
C15 C 1.3986(5) 0.5120(2) 0.13948(10) 0.0312(6) Uani 1 1 d .
H15 H 1.4552 0.4418 0.1351 0.037 Uiso 1 1 calc R
C16 C 1.5340(5) 0.5724(2) 0.18037(11) 0.0328(6) Uani 1 1 d .
H16 H 1.6830 0.5410 0.2037 0.039 Uiso 1 1 calc R
C17 C 1.2551(5) 0.71405(19) 0.15586(10) 0.0250(5) Uani 1 1 d .
C18 C 1.1828(5) 0.82287(19) 0.16509(10) 0.0248(5) Uani 1 1 d .
C1S C 1.9443(5) 0.7478(2) 0.30153(12) 0.0372(7) Uani 1 1 d .
H1S1 H 2.1152 0.7917 0.2975 0.056 Uiso 1 1 calc R
H1S2 H 1.9226 0.6974 0.2721 0.056 Uiso 1 1 calc R
H1S3 H 1.9708 0.7108 0.3358 0.056 Uiso 1 1 calc R
O1S O 1.6933(5) 0.8097(2) 0.30031(9) 0.0585(7) Uani 1 1 d .
H1S H 1.6146 0.8130 0.2687 0.070 Uiso 1 1 calc R

loop_
_atom_site_aniso_label
_atom_site_aniso_U_11
_atom_site_aniso_U_22
_atom_site_aniso_U_33
_atom_site_aniso_U_23
_atom_site_aniso_U_13
_atom_site_aniso_U_12
N1 0.0182(10) 0.0343(12) 0.0361(13) -0.0019(10) 0.0054(8) -0.0017(8)
N2 0.0176(9) 0.0269(11) 0.0326(12) 0.0015(9) 0.0071(8) 0.0018(8)
N3 0.0160(9) 0.0295(11) 0.0305(12) 0.0012(9) 0.0054(8) 0.0019(8)
N4 0.0162(10) 0.0391(12) 0.0336(12) 0.0032(10) 0.0039(8) 0.0040(9)
C1 0.0201(12) 0.0390(15) 0.0402(16) -0.0089(12) 0.0052(10) -0.0041(10)
C2 0.0263(12) 0.0329(14) 0.0395(15) -0.0054(12) 0.0099(11) -0.0013(10)
C3 0.0198(11) 0.0292(13) 0.0365(15) 0.0020(11) 0.0071(10) 0.0003(9)
C4 0.0168(11) 0.0272(12) 0.0295(14) -0.0008(10) 0.0091(9) -0.0027(9)
C5 0.0136(10) 0.0265(12) 0.0283(13) 0.0030(10) 0.0081(9) -0.0002(9)
C6 0.0142(10) 0.0279(12) 0.0294(14) 0.0025(10) 0.0067(9) 0.0008(9)
C7 0.0208(11) 0.0318(13) 0.0376(16) 0.0058(12) 0.0044(10) 0.0032(10)
C8 0.0199(12) 0.0369(15) 0.0365(16) 0.0072(12) 0.0001(10) -0.0019(10)
C9 0.0246(12) 0.0375(15) 0.0344(15) 0.0020(12) 0.0014(10) -0.0057(10)
C10 0.0233(12) 0.0316(13) 0.0340(15) 0.0000(11) 0.0058(10) -0.0017(10)
C11 0.0163(11) 0.0286(13) 0.0281(14) 0.0013(10) 0.0071(9) -0.0006(9)
C12 0.0135(10) 0.0265(12) 0.0287(13) 0.0018(10) 0.0076(9) -0.0005(8)
C13 0.0139(10) 0.0293(13) 0.0267(13) 0.0030(10) 0.0071(9) 0.0011(9)
C14 0.0197(11) 0.0323(13) 0.0353(14) 0.0004(11) 0.0059(10) 0.0022(10)
C15 0.0236(12) 0.0317(14) 0.0392(15) 0.0043(12) 0.0079(10) 0.0061(10)
C16 0.0191(11) 0.0432(16) 0.0365(15) 0.0068(13) 0.0048(10) 0.0058(10)
C17 0.0133(10) 0.0326(13) 0.0302(14) 0.0017(11) 0.0080(9) 0.0001(9)
C18 0.0141(10) 0.0316(12) 0.0296(13) 0.0013(10) 0.0069(9) -0.0037(9)
C1S 0.0233(12) 0.0409(16) 0.0473(18) 0.0015(13) 0.0031(11) -0.0021(10)
O1S 0.0435(12) 0.0840(18) 0.0453(13) -0.0175(13) -0.0105(10) 0.0309(12)

loop_
_atom_type_symbol
_atom_type_description
_atom_type_scat_dispersion_real
_atom_type_scat_dispersion_imag
_atom_type_scat_source
C C 0.0033 0.0016 'International Tables Vol C Tables 4.2.6.8 and 6.1.1.4'
H H 0.0000 0.0000 'International Tables Vol C Tables 4.2.6.8 and 6.1.1.4'
N N 0.0061 0.0033 'International Tables Vol C Tables 4.2.6.8 and 6.1.1.4'
O O 0.0106 0.0060 'International Tables Vol C Tables 4.2.6.8 and 6.1.1.4'

loop_
_geom_angle_atom_site_label_1
_geom_angle_atom_site_label_2
_geom_angle_atom_site_label_3
_geom_angle
C1 N1 C18 117.4(2)
C5 N2 C6 116.7(2)
C12 N3 C11 116.8(2)
C16 N4 C17 116.9(2)
N1 C1 C2 124.5(2)
C3 C2 C1 118.2(2)
C2 C3 C4 119.2(2)
C3 C4 C18 118.4(2)
C3 C4 C5 121.2(2)
C18 C4 C5 120.4(2)
N2 C5 C12 121.8(2)
N2 C5 C4 118.5(2)
C12 C5 C4 119.7(2)
N2 C6 C11 121.4(2)
N2 C6 C7 119.4(2)
C11 C6 C7 119.2(2)
C8 C7 C6 119.8(2)
C7 C8 C9 121.0(2)
C10 C9 C8 120.4(2)
C9 C10 C11 120.3(2)
N3 C11 C10 119.3(2)
N3 C11 C6 121.4(2)
C10 C11 C6 119.3(2)
N3 C12 C5 121.9(2)
N3 C12 C13 118.8(2)
C5 C12 C13 119.3(2)
C14 C13 C17 118.6(2)
C14 C13 C12 120.9(2)
C17 C13 C12 120.5(2)
C15 C14 C13 118.6(2)
C14 C15 C16 118.6(2)
N4 C16 C15 124.6(2)
N4 C17 C13 122.6(2)
N4 C17 C18 117.4(2)
C13 C17 C18 119.9(2)
N1 C18 C4 122.3(2)
N1 C18 C17 117.5(2)
C4 C18 C17 120.2(2)

loop_
_geom_bond_atom_site_label_1
_geom_bond_atom_site_label_2
_geom_bond_distance
N1 C1 1.324(3)
N1 C18 1.352(3)
N2 C5 1.329(3)
N2 C6 1.354(3)
N3 C12 1.325(3)
N3 C11 1.353(3)
N4 C16 1.324(3)
N4 C17 1.353(3)
C1 C2 1.388(4)
C2 C3 1.375(3)
C3 C4 1.395(3)
C4 C18 1.403(3)
C4 C5 1.462(3)
C5 C12 1.427(3)
C6 C11 1.418(3)
C6 C7 1.423(3)
C7 C8 1.363(4)
C8 C9 1.415(4)
C9 C10 1.363(3)
C10 C11 1.415(3)
C12 C13 1.468(3)
C13 C14 1.395(3)
C13 C17 1.402(3)
C14 C15 1.377(3)
C15 C16 1.388(4)
C17 C18 1.464(3)
C1S O1S 1.400(3)

loop_
_cod_related_entry_id
_cod_related_entry_database
_cod_related_entry_code
1 ChemSpider 30651755
